data_2226604
loop_
_publ_author_name
'Nie, Jing-Jing'
'Pan, Tian-Tian'
'Su, Jian-Rong'
'Xu, Duan-Jun'

_publ_section_title
;
 Bis(\m-2,4-dihydroxybenzoato-\k^2^<i>O</i>:<i>O</i>')bis[aqua(2,4-dihydroxybenzoato-\k<i>O</i>)(1,10-phenanthroline-\k^2^<i>N</i>,<i>N</i>')cadmium(II)]
;
_journal_coeditor_code NG2775
_journal_issue 7
_journal_name_full 'Acta Crystallographica Section E'
_journal_page_first m760
_journal_page_last m761
_journal_paper_doi 10.1107/S1600536810021252
_journal_volume 66
_journal_year 2010
_chemical_formula_iupac '[Cd2 (C7 H5 O4)4 (C12 H8 N2)2 (H2 O1)2]'
_chemical_formula_moiety 'C52 H40 Cd2 N4 O18'
_chemical_formula_sum 'C52 H40 Cd2 N4 O18'
_chemical_formula_weight 1233.68
_chemical_name_systematic
;
Bis(\m-2,4-dihydroxybenzoato-\k^2^<i>O</i>:<i>O</i>')bis[aqua(2,4-
dihydroxybenzoato-\k<i>O</i>)(1,10-phenanthroline-
\k^2^<i>N</i>,<i>N</i>')cadmium(II)]
;
_space_group_IT_number 14
_symmetry_cell_setting monoclinic
_symmetry_space_group_name_Hall '-P 2yn'
_symmetry_space_group_name_H-M 'P 1 21/n 1'
_atom_sites_solution_hydrogens geom
_atom_sites_solution_primary direct
_atom_sites_solution_secondary difmap
_audit_creation_method SHELXL-97
_cell_angle_alpha 90.00
_cell_angle_beta 103.378(2)
_cell_angle_gamma 90.00
_cell_formula_units_Z 2
_cell_length_a 14.899(4)
_cell_length_b 6.874(2)
_cell_length_c 23.400(6)
_cell_measurement_reflns_used 15860
_cell_measurement_temperature 296(2)
_cell_measurement_theta_max 26.0
_cell_measurement_theta_min 3.1
_cell_volume 2331.5(11)
_computing_cell_refinement 'PROCESS-AUTO (Rigaku, 1998)'
_computing_data_collection 'PROCESS-AUTO (Rigaku, 1998)'
_computing_data_reduction 'CrystalStructure (Rigaku/MSC, 2002)'
_computing_molecular_graphics 'ORTEP-3 for Windows (Farrugia, 1997)'
_computing_publication_material 'WinGX (Farrugia, 1999)'
_computing_structure_refinement 'SHELXL97 (Sheldrick, 2008)'
_computing_structure_solution 'SIR92 (Altomare <i>et al.</i>,  1993)'
_diffrn_ambient_temperature 296(2)
_diffrn_detector_area_resol_mean 10.0
_diffrn_measured_fraction_theta_full 0.998
_diffrn_measured_fraction_theta_max 0.998
_diffrn_measurement_device_type 'Rigaku R-AXIS RAPID'
_diffrn_measurement_method \w
_diffrn_radiation_monochromator graphite
_diffrn_radiation_source 'fine-focus sealed tube'
_diffrn_radiation_type MoK\a
_diffrn_radiation_wavelength 0.71073
_diffrn_reflns_av_R_equivalents 0.031
_diffrn_reflns_av_sigmaI/netI 0.025
_diffrn_reflns_limit_h_max 18
_diffrn_reflns_limit_h_min -18
_diffrn_reflns_limit_k_max 8
_diffrn_reflns_limit_k_min -8
_diffrn_reflns_limit_l_max 29
_diffrn_reflns_limit_l_min -29
_diffrn_reflns_number 19273
_diffrn_reflns_theta_full 26.14
_diffrn_reflns_theta_max 26.1
_diffrn_reflns_theta_min 3.1
_diffrn_standards_interval_count 0
_diffrn_standards_interval_time 0
_diffrn_standards_number 0
_exptl_absorpt_coefficient_mu 0.999
_exptl_absorpt_correction_T_max 0.890
_exptl_absorpt_correction_T_min 0.758
_exptl_absorpt_correction_type multi-scan
_exptl_absorpt_process_details '(ABSCOR; Higashi, 1995)'
_exptl_crystal_colour colorless
_exptl_crystal_density_diffrn 1.757
_exptl_crystal_density_method 'not measured'
_exptl_crystal_description prism
_exptl_crystal_F_000 1240
_exptl_crystal_size_max 0.26
_exptl_crystal_size_mid 0.17
_exptl_crystal_size_min 0.11
_refine_diff_density_max 0.660
_refine_diff_density_min -0.379
_refine_ls_extinction_method none
_refine_ls_goodness_of_fit_ref 1.110
_refine_ls_hydrogen_treatment mixed
_refine_ls_matrix_type full
_refine_ls_number_parameters 358
_refine_ls_number_reflns 4654
_refine_ls_number_restraints 3
_refine_ls_restrained_S_all 1.110
_refine_ls_R_factor_all 0.0335
_refine_ls_R_factor_gt 0.0278
_refine_ls_shift/su_max 0.001
_refine_ls_shift/su_mean 0.000
_refine_ls_structure_factor_coef Fsqd
_refine_ls_weighting_details 'calc w=1/[\s^2^(Fo^2^)+(0.0281P)^2^+1.5199P] where P=(Fo^2^+2Fc^2^)/3'
_refine_ls_weighting_scheme calc
_refine_ls_wR_factor_gt 0.0653
_refine_ls_wR_factor_ref 0.0671
_reflns_number_gt 4015
_reflns_number_total 4654
_reflns_threshold_expression I>2\s(I)
_cod_data_source_file ng2775.cif
_cod_data_source_block I
_cod_original_cell_volume 2331.4(11)
_cod_original_sg_symbol_H-M 'P 21/n'
_cod_database_code 2226604
_cod_database_fobs_code 2226604

loop_
_symmetry_equiv_pos_as_xyz
'x, y, z'
'-x+1/2, y+1/2, -z+1/2'
'-x, -y, -z'
'x-1/2, -y-1/2, z-1/2'

loop_
_atom_site_type_symbol
_atom_site_label
_atom_site_fract_x
_atom_site_fract_y
_atom_site_fract_z
_atom_site_U_iso_or_equiv
_atom_site_adp_type
_atom_site_calc_flag
_atom_site_refinement_flags
_atom_site_occupancy
_atom_site_disorder_assembly
_atom_site_disorder_group
Cd Cd 0.397190(12) 0.67327(3) 0.425111(8) 0.03048(7) Uani d . 1 . .
N N1 0.37208(16) 0.6779(3) 0.32325(9) 0.0369(5) Uani d . 1 . .
N N2 0.53505(15) 0.7623(3) 0.40192(9) 0.0329(5) Uani d . 1 . .
O O1 0.25877(13) 0.5555(3) 0.42507(10) 0.0534(6) Uani d . 1 . .
O O2 0.16636(15) 0.8085(3) 0.39648(12) 0.0592(6) Uani d . 1 . .
O O3 -0.00646(15) 0.7698(3) 0.38480(10) 0.0421(5) Uani d P 0.90 A 1
H H3A 0.0419 0.8218 0.3821 0.063 Uiso calc PR 0.90 A 1
O O3' 0.2006(13) 0.254(3) 0.4445(9) 0.040(4) Uani d P 0.10 A 2
H H3B 0.2343 0.3426 0.4388 0.060 Uiso calc PR 0.10 A 2
O O4 -0.11493(14) 0.1736(3) 0.44782(11) 0.0531(5) Uani d . 1 A .
H H4A -0.1643 0.2313 0.4387 0.080 Uiso calc R 1 . .
O O5 0.44142(12) 0.3360(3) 0.43181(8) 0.0376(4) Uani d . 1 . .
O O6 0.58823(14) 0.2947(3) 0.47871(8) 0.0465(5) Uani d . 1 . .
O O7 0.71417(12) 0.3368(3) 0.42386(8) 0.0453(5) Uani d . 1 . .
H H7A 0.6910 0.3342 0.4524 0.068 Uiso calc R 1 . .
O O8 0.63878(16) 0.2938(4) 0.21875(9) 0.0554(6) Uani d . 1 . .
H H8A 0.5953 0.2774 0.1905 0.083 Uiso calc R 1 . .
O O9 0.33412(15) 0.9899(3) 0.41432(12) 0.0584(6) Uani d D 1 . .
H H9A 0.2763(6) 0.977(6) 0.4129(16) 0.070 Uiso d D 1 . .
H H9B 0.353(3) 1.1085(18) 0.4142(16) 0.070 Uiso d D 1 . .
C C1 0.18095(18) 0.6359(5) 0.41415(12) 0.0408(7) Uani d . 1 . .
C C2 0.10138(17) 0.5164(4) 0.42243(10) 0.0324(5) Uani d . 1 A .
C C3 0.01181(18) 0.5888(4) 0.40876(11) 0.0330(6) Uani d . 1 . .
H H3 0.0011 0.7142 0.3939 0.040 Uiso calc PR 0.10 A 2
C C4 -0.06174(17) 0.4778(4) 0.41683(11) 0.0350(6) Uani d . 1 A .
H H4 -0.1212 0.5289 0.4077 0.042 Uiso calc R 1 . .
C C5 -0.04658(18) 0.2906(4) 0.43854(12) 0.0349(6) Uani d . 1 . .
C C6 0.04272(16) 0.2132(4) 0.45253(13) 0.0386(6) Uani d D 1 A .
H H6 0.0532 0.0874 0.4672 0.046 Uiso calc R 1 . .
C C7 0.11485(15) 0.3269(4) 0.44412(11) 0.0366(6) Uani d D 1 . .
H H7 0.1742 0.2758 0.4532 0.044 Uiso calc PR 0.90 A 1
C C8 0.52452(18) 0.3071(4) 0.43170(11) 0.0314(5) Uani d . 1 . .
C C9 0.55409(17) 0.2915(3) 0.37581(11) 0.0295(5) Uani d . 1 . .
C C10 0.64719(18) 0.3133(4) 0.37392(11) 0.0338(5) Uani d . 1 . .
C C11 0.67359(19) 0.3138(4) 0.32113(12) 0.0412(6) Uani d . 1 . .
H H11 0.7354 0.3295 0.3206 0.049 Uiso calc R 1 . .
C C12 0.6079(2) 0.2908(4) 0.26885(12) 0.0384(6) Uani d . 1 . .
C C13 0.5157(2) 0.2642(4) 0.26956(12) 0.0378(6) Uani d . 1 . .
H H13 0.4717 0.2452 0.2347 0.045 Uiso calc R 1 . .
C C14 0.49017(18) 0.2662(4) 0.32251(12) 0.0343(6) Uani d . 1 . .
H H14 0.4283 0.2501 0.3227 0.041 Uiso calc R 1 . .
C C15 0.2934(2) 0.6307(5) 0.28578(13) 0.0469(7) Uani d . 1 . .
H H15 0.2427 0.5985 0.3007 0.056 Uiso calc R 1 . .
C C16 0.2839(3) 0.6274(5) 0.22552(14) 0.0568(9) Uani d . 1 . .
H H16 0.2281 0.5924 0.2006 0.068 Uiso calc R 1 . .
C C17 0.3582(3) 0.6768(5) 0.20315(13) 0.0541(8) Uani d . 1 . .
H H17 0.3529 0.6768 0.1628 0.065 Uiso calc R 1 . .
C C18 0.4424(2) 0.7273(4) 0.24132(12) 0.0425(7) Uani d . 1 . .
C C19 0.5236(3) 0.7702(5) 0.22142(14) 0.0523(8) Uani d . 1 . .
H H19 0.5212 0.7717 0.1813 0.063 Uiso calc R 1 . .
C C20 0.6036(3) 0.8083(5) 0.25983(15) 0.0525(8) Uani d . 1 . .
H H20 0.6557 0.8362 0.2458 0.063 Uiso calc R 1 . .
C C21 0.6106(2) 0.8070(4) 0.32217(13) 0.0404(6) Uani d . 1 . .
C C22 0.6939(2) 0.8440(5) 0.36345(15) 0.0512(8) Uani d . 1 . .
H H22 0.7474 0.8713 0.3509 0.061 Uiso calc R 1 . .
C C23 0.6955(2) 0.8396(5) 0.42162(15) 0.0502(8) Uani d . 1 . .
H H23 0.7498 0.8653 0.4493 0.060 Uiso calc R 1 . .
C C24 0.6148(2) 0.7962(4) 0.43937(13) 0.0420(7) Uani d . 1 . .
H H24 0.6170 0.7908 0.4794 0.050 Uiso calc R 1 . .
C C25 0.53247(19) 0.7677(4) 0.34348(11) 0.0325(6) Uani d . 1 . .
C C26 0.4460(2) 0.7251(4) 0.30205(11) 0.0337(6) Uani d . 1 . .

loop_
_atom_site_aniso_label
_atom_site_aniso_U_11
_atom_site_aniso_U_22
_atom_site_aniso_U_33
_atom_site_aniso_U_12
_atom_site_aniso_U_13
_atom_site_aniso_U_23
Cd 0.02787(10) 0.03859(11) 0.02644(10) -0.00149(8) 0.00929(7) 0.00251(8)
N1 0.0418(12) 0.0401(12) 0.0289(11) -0.0037(11) 0.0084(9) -0.0006(10)
N2 0.0353(12) 0.0348(11) 0.0296(11) -0.0047(9) 0.0100(9) 0.0011(9)
O1 0.0253(10) 0.0670(14) 0.0680(14) -0.0048(10) 0.0112(9) 0.0102(12)
O2 0.0403(12) 0.0583(14) 0.0801(16) -0.0100(10) 0.0161(11) 0.0206(13)
O3 0.0364(12) 0.0399(12) 0.0486(13) -0.0017(9) 0.0067(10) 0.0083(10)
O3' 0.029(9) 0.031(9) 0.064(13) 0.004(8) 0.016(9) 0.006(9)
O4 0.0311(10) 0.0518(12) 0.0791(15) -0.0038(9) 0.0182(10) 0.0162(12)
O5 0.0328(10) 0.0374(10) 0.0479(11) -0.0010(8) 0.0202(8) 0.0007(9)
O6 0.0390(11) 0.0724(15) 0.0296(10) 0.0036(10) 0.0107(8) -0.0020(10)
O7 0.0266(9) 0.0754(14) 0.0338(10) -0.0018(10) 0.0067(8) -0.0044(10)
O8 0.0514(13) 0.0872(17) 0.0321(10) -0.0028(12) 0.0187(9) -0.0037(11)
O9 0.0403(12) 0.0381(11) 0.0909(17) -0.0028(10) 0.0029(12) 0.0015(12)
C1 0.0298(14) 0.0571(19) 0.0354(14) -0.0078(13) 0.0073(11) 0.0004(13)
C2 0.0264(12) 0.0460(15) 0.0249(11) -0.0032(11) 0.0062(10) -0.0005(11)
C3 0.0326(13) 0.0366(13) 0.0290(12) 0.0004(11) 0.0054(10) 0.0004(11)
C4 0.0230(12) 0.0472(16) 0.0351(13) 0.0031(11) 0.0077(10) 0.0008(12)
C5 0.0297(13) 0.0415(15) 0.0352(13) -0.0050(11) 0.0112(11) -0.0012(12)
C6 0.0342(14) 0.0377(16) 0.0445(15) 0.0029(11) 0.0103(12) 0.0067(12)
C7 0.0238(12) 0.0508(16) 0.0348(13) 0.0049(12) 0.0057(10) 0.0010(13)
C8 0.0352(14) 0.0268(12) 0.0344(13) -0.0023(11) 0.0127(11) 0.0006(10)
C9 0.0302(13) 0.0291(13) 0.0303(12) 0.0017(10) 0.0095(10) 0.0008(10)
C10 0.0299(13) 0.0385(14) 0.0329(13) -0.0012(11) 0.0073(10) 0.0013(11)
C11 0.0332(14) 0.0554(17) 0.0382(14) -0.0019(13) 0.0151(12) -0.0014(13)
C12 0.0438(16) 0.0425(16) 0.0328(14) 0.0027(12) 0.0166(12) 0.0010(12)
C13 0.0397(15) 0.0419(15) 0.0291(13) 0.0041(12) 0.0026(11) -0.0043(12)
C14 0.0290(13) 0.0365(14) 0.0367(14) 0.0006(11) 0.0061(11) -0.0024(11)
C15 0.0464(17) 0.0512(18) 0.0398(15) -0.0067(14) 0.0027(13) -0.0059(14)
C16 0.061(2) 0.063(2) 0.0383(16) -0.0058(17) -0.0045(15) -0.0064(15)
C17 0.081(2) 0.0488(17) 0.0279(14) 0.0025(17) 0.0036(15) -0.0025(13)
C18 0.069(2) 0.0309(14) 0.0298(14) 0.0020(13) 0.0174(14) 0.0001(11)
C19 0.083(3) 0.0474(18) 0.0335(15) 0.0018(17) 0.0284(16) 0.0039(13)
C20 0.068(2) 0.0501(18) 0.0532(19) 0.0054(16) 0.0422(18) 0.0091(15)
C21 0.0474(16) 0.0354(14) 0.0449(16) 0.0050(13) 0.0239(13) 0.0077(12)
C22 0.0439(17) 0.0514(18) 0.065(2) 0.0025(14) 0.0273(15) 0.0150(16)
C23 0.0346(15) 0.0570(19) 0.0565(19) -0.0060(14) 0.0057(13) 0.0112(16)
C24 0.0410(15) 0.0470(17) 0.0367(14) -0.0058(13) 0.0063(12) 0.0069(13)
C25 0.0439(15) 0.0260(12) 0.0311(13) 0.0001(11) 0.0162(12) 0.0037(10)
C26 0.0464(16) 0.0259(13) 0.0295(13) 0.0000(11) 0.0100(11) 0.0012(10)

loop_
_atom_type_symbol
_atom_type_description
_atom_type_scat_dispersion_real
_atom_type_scat_dispersion_imag
_atom_type_scat_source
C C 0.0033 0.0000 'International Tables Vol C Tables 4.2.6.8 and 6.1.1.4'
H H 0.0000 0.0000 'International Tables Vol C Tables 4.2.6.8 and 6.1.1.4'
N N 0.0061 0.0000 'International Tables Vol C Tables 4.2.6.8 and 6.1.1.4'
O O 0.0106 0.0000 'International Tables Vol C Tables 4.2.6.8 and 6.1.1.4'
Cd Cd -0.8075 0.0000 'International Tables Vol C Tables 4.2.6.8 and 6.1.1.4'

loop_
_geom_angle_atom_site_label_1
_geom_angle_atom_site_label_2
_geom_angle_atom_site_label_3
_geom_angle_site_symmetry_1
_geom_angle_site_symmetry_3
_geom_angle
_geom_angle_publ_flag
O1 Cd O6 . 3_666 84.81(8) ?
O1 Cd N2 . . 165.66(8) ?
O6 Cd N2 3_666 . 109.02(8) ?
O1 Cd N1 . . 94.34(8) ?
O6 Cd N1 3_666 . 172.63(8) ?
N2 Cd N1 . . 72.45(8) ?
O1 Cd O9 . . 89.40(8) ?
O6 Cd O9 3_666 . 87.72(9) ?
N2 Cd O9 . . 94.81(8) ?
N1 Cd O9 . . 84.96(9) ?
O1 Cd O5 . . 83.61(8) ?
O6 Cd O5 3_666 . 93.93(7) ?
N2 Cd O5 . . 91.45(7) ?
N1 Cd O5 . . 93.25(7) ?
O9 Cd O5 . . 172.64(7) ?
C15 N1 C26 . . 119.1(2) ?
C15 N1 Cd . . 125.4(2) ?
C26 N1 Cd . . 115.42(17) ?
C24 N2 C25 . . 118.2(2) ?
C24 N2 Cd . . 126.73(18) ?
C25 N2 Cd . . 114.91(17) ?
C1 O1 Cd . . 130.9(2) ?
C3 O3 H3A . . 109.5 ?
C7 O3' H3B . . 109.5 ?
C5 O4 H4A . . 109.5 ?
C8 O5 Cd . . 114.07(16) ?
C8 O6 Cd . 3_666 138.08(18) ?
C10 O7 H7A . . 109.5 ?
C12 O8 H8A . . 109.5 ?
Cd O9 H9A . . 106(3) ?
Cd O9 H9B . . 139(3) ?
H9A O9 H9B . . 115(4) ?
O1 C1 O2 . . 124.3(3) ?
O1 C1 C2 . . 117.0(3) ?
O2 C1 C2 . . 118.7(3) ?
C3 C2 C7 . . 117.9(2) ?
C3 C2 C1 . . 121.5(3) ?
C7 C2 C1 . . 120.7(2) ?
O3 C3 C4 . . 118.0(2) ?
O3 C3 C2 . . 120.7(2) ?
C4 C3 C2 . . 121.3(2) ?
C4 C3 H3 . . 119.3 ?
C2 C3 H3 . . 119.3 ?
C5 C4 C3 . . 119.7(2) ?
C5 C4 H4 . . 120.1 ?
C3 C4 H4 . . 120.1 ?
O4 C5 C4 . . 123.1(2) ?
O4 C5 C6 . . 116.5(2) ?
C4 C5 C6 . . 120.4(2) ?
C7 C6 C5 . . 118.7(2) ?
C7 C6 H6 . . 120.6 ?
C5 C6 H6 . . 120.6 ?
O3' C7 C6 . . 123.2(8) ?
O3' C7 C2 . . 113.5(8) ?
C6 C7 C2 . . 122.0(2) ?
C6 C7 H7 . . 119.0 ?
C2 C7 H7 . . 119.0 ?
O5 C8 O6 . . 123.0(2) ?
O5 C8 C9 . . 120.7(2) ?
O6 C8 C9 . . 116.3(2) ?
C14 C9 C10 . . 117.4(2) ?
C14 C9 C8 . . 121.3(2) ?
C10 C9 C8 . . 121.2(2) ?
O7 C10 C11 . . 117.7(2) ?
O7 C10 C9 . . 121.3(2) ?
C11 C10 C9 . . 121.1(2) ?
C10 C11 C12 . . 120.0(3) ?
C10 C11 H11 . . 120.0 ?
C12 C11 H11 . . 120.0 ?
O8 C12 C11 . . 116.7(3) ?
O8 C12 C13 . . 123.1(3) ?
C11 C12 C13 . . 120.1(2) ?
C14 C13 C12 . . 119.2(2) ?
C14 C13 H13 . . 120.4 ?
C12 C13 H13 . . 120.4 ?
C13 C14 C9 . . 122.2(2) ?
C13 C14 H14 . . 118.9 ?
C9 C14 H14 . . 118.9 ?
N1 C15 C16 . . 122.8(3) ?
N1 C15 H15 . . 118.6 ?
C16 C15 H15 . . 118.6 ?
C17 C16 C15 . . 118.9(3) ?
C17 C16 H16 . . 120.6 ?
C15 C16 H16 . . 120.6 ?
C16 C17 C18 . . 119.9(3) ?
C16 C17 H17 . . 120.0 ?
C18 C17 H17 . . 120.0 ?
C17 C18 C26 . . 117.3(3) ?
C17 C18 C19 . . 123.0(3) ?
C26 C18 C19 . . 119.6(3) ?
C20 C19 C18 . . 120.8(3) ?
C20 C19 H19 . . 119.6 ?
C18 C19 H19 . . 119.6 ?
C19 C20 C21 . . 121.5(3) ?
C19 C20 H20 . . 119.2 ?
C21 C20 H20 . . 119.2 ?
C25 C21 C22 . . 117.7(3) ?
C25 C21 C20 . . 119.5(3) ?
C22 C21 C20 . . 122.7(3) ?
C23 C22 C21 . . 119.5(3) ?
C23 C22 H22 . . 120.2 ?
C21 C22 H22 . . 120.2 ?
C22 C23 C24 . . 119.2(3) ?
C22 C23 H23 . . 120.4 ?
C24 C23 H23 . . 120.4 ?
N2 C24 C23 . . 123.0(3) ?
N2 C24 H24 . . 118.5 ?
C23 C24 H24 . . 118.5 ?
N2 C25 C21 . . 122.2(3) ?
N2 C25 C26 . . 118.7(2) ?
C21 C25 C26 . . 119.1(2) ?
N1 C26 C18 . . 122.0(3) ?
N1 C26 C25 . . 118.5(2) ?
C18 C26 C25 . . 119.5(3) ?

loop_
_geom_bond_atom_site_label_1
_geom_bond_atom_site_label_2
_geom_bond_site_symmetry_2
_geom_bond_distance
_geom_bond_publ_flag
Cd N1 . 2.326(2) y
Cd N2 . 2.324(2) y
Cd O1 . 2.215(2) y
Cd O5 . 2.406(2) y
Cd O6 3_666 2.2215(19) y
Cd O9 . 2.361(2) y
N1 C15 . 1.331(4) ?
N1 C26 . 1.348(4) ?
N2 C24 . 1.324(3) ?
N2 C25 . 1.360(3) ?
O1 C1 . 1.256(3) ?
O2 C1 . 1.258(4) ?
O3 C3 . 1.366(3) ?
O3 H3A . 0.8200 ?
O3' C7 . 1.370(18) ?
O3' H3B . 0.8200 ?
O4 C5 . 1.354(3) ?
O4 H4A . 0.8200 ?
O5 C8 . 1.254(3) ?
O6 C8 . 1.279(3) ?
O6 Cd 3_666 2.222(2) ?
O7 C10 . 1.359(3) ?
O7 H7A . 0.8200 ?
O8 C12 . 1.355(3) ?
O8 H8A . 0.8200 ?
O9 H9A . 0.860(11) ?
O9 H9B . 0.862(14) ?
C1 C2 . 1.491(4) ?
C2 C3 . 1.390(4) ?
C2 C7 . 1.395(4) ?
C3 C4 . 1.384(4) ?
C3 H3 . 0.9300 ?
C4 C5 . 1.382(4) ?
C4 H4 . 0.9300 ?
C5 C6 . 1.400(4) ?
C6 C7 . 1.379(4) ?
C6 H6 . 0.9300 ?
C7 H7 . 0.9300 ?
C8 C9 . 1.477(3) ?
C9 C14 . 1.394(4) ?
C9 C10 . 1.406(4) ?
C10 C11 . 1.380(4) ?
C11 C12 . 1.388(4) ?
C11 H11 . 0.9300 ?
C12 C13 . 1.390(4) ?
C13 C14 . 1.378(4) ?
C13 H13 . 0.9300 ?
C14 H14 . 0.9300 ?
C15 C16 . 1.384(4) ?
C15 H15 . 0.9300 ?
C16 C17 . 1.373(5) ?
C16 H16 . 0.9300 ?
C17 C18 . 1.404(5) ?
C17 H17 . 0.9300 ?
C18 C26 . 1.410(4) ?
C18 C19 . 1.425(5) ?
C19 C20 . 1.342(5) ?
C19 H19 . 0.9300 ?
C20 C21 . 1.438(4) ?
C20 H20 . 0.9300 ?
C21 C25 . 1.395(4) ?
C21 C22 . 1.407(4) ?
C22 C23 . 1.356(5) ?
C22 H22 . 0.9300 ?
C23 C24 . 1.392(4) ?
C23 H23 . 0.9300 ?
C24 H24 . 0.9300 ?
C25 C26 . 1.452(4) ?

loop_
_geom_hbond_atom_site_label_D
_geom_hbond_atom_site_label_H
_geom_hbond_atom_site_label_A
_geom_hbond_site_symmetry_A
_geom_hbond_distance_DH
_geom_hbond_distance_HA
_geom_hbond_distance_DA
_geom_hbond_angle_DHA
_geom_hbond_publ_flag
O3 H3A O2 . 0.82 1.81 2.540(3) 148 y
O3' H3B O1 . 0.82 1.56 2.332(19) 156 y
O4 H4A O7 1_455 0.82 1.91 2.719(3) 172 y
O7 H7A O6 . 0.82 1.80 2.523(3) 147 y
O8 H8A O3 2_545 0.82 1.94 2.752(3) 169 y
O9 H9A O2 . 0.860(11) 1.969(19) 2.738(3) 148(3) y
O9 H9B O5 1_565 0.862(14) 2.03(2) 2.842(3) 158(3) y
C24 H24 O5 3_666 0.93 2.58 3.433(4) 152 y
